data_4103929
loop_
_publ_author_name
'Zaozao Qiu'
'Zuowei Xie'

_publ_section_title
;
 Nickel-Mediated Three-Component Cycloaddition Reaction of Carboryne,
 Alkenes, and Alkynes
;
_journal_name_full 'Journal of the American Chemical Society'
_journal_page_first 2084
_journal_page_last 2085
_journal_paper_doi 10.1021/ja809389k
_journal_volume 131
_journal_year 2009
_chemical_formula_sum 'C6 H18 B10 O2'
_chemical_formula_weight 230.30
_chemical_name_systematic
; 
 ? 
;
_space_group_IT_number 14
_symmetry_cell_setting monoclinic
_symmetry_space_group_name_Hall '-P 2yn'
_symmetry_space_group_name_H-M 'P 1 21/n 1'
_atom_sites_solution_hydrogens geom
_atom_sites_solution_primary direct
_atom_sites_solution_secondary difmap
_audit_creation_method SHELXL-97
_cell_angle_alpha 90.00
_cell_angle_beta 108.214(5)
_cell_angle_gamma 90.00
_cell_formula_units_Z 16
_cell_length_a 21.807(4)
_cell_length_b 10.773(2)
_cell_length_c 24.597(5)
_cell_measurement_reflns_used 777
_cell_measurement_temperature 293(2)
_cell_measurement_theta_max 21.45
_cell_measurement_theta_min 2.55
_cell_volume 5489.0(18)
_computing_cell_refinement 'BRUKER SMART CCD DIFFRACTOMETER'
_computing_data_collection 'BRUKER SMART CCD DIFFRACTOMETER'
_computing_data_reduction 'BRUKER SMART CCD DIFFRACTOMETER'
_computing_molecular_graphics 'SIEMENS SHELXTL'
_computing_publication_material 'SIEMENS SHELXTL'
_computing_structure_refinement 'SHELXL-97 (Sheldrick, 1997)'
_computing_structure_solution 'SHELXS-97 (Sheldrick, 1990)'
_diffrn_ambient_temperature 293(2)
_diffrn_measured_fraction_theta_full 0.999
_diffrn_measured_fraction_theta_max 0.999
_diffrn_measurement_device_type 'BRUKER SMART CCD DIFFRACTOMETER'
_diffrn_measurement_method 'OMEGA SCAN'
_diffrn_radiation_monochromator graphite
_diffrn_radiation_source 'fine-focus sealed tube'
_diffrn_radiation_type MoK\a
_diffrn_radiation_wavelength 0.71073
_diffrn_reflns_av_R_equivalents 0.0702
_diffrn_reflns_av_sigmaI/netI 0.0874
_diffrn_reflns_limit_h_max 25
_diffrn_reflns_limit_h_min -25
_diffrn_reflns_limit_k_max 12
_diffrn_reflns_limit_k_min -12
_diffrn_reflns_limit_l_max 26
_diffrn_reflns_limit_l_min -29
_diffrn_reflns_number 29004
_diffrn_reflns_theta_full 25.00
_diffrn_reflns_theta_max 25.00
_diffrn_reflns_theta_min 1.09
_exptl_absorpt_coefficient_mu 0.062
_exptl_absorpt_correction_T_max 1.0000
_exptl_absorpt_correction_T_min 0.468545
_exptl_absorpt_correction_type SADABS
_exptl_crystal_colour colourless
_exptl_crystal_density_diffrn 1.115
_exptl_crystal_density_meas 0
_exptl_crystal_density_method 'not measured'
_exptl_crystal_description block
_exptl_crystal_F_000 1920
_exptl_crystal_size_max 0.40
_exptl_crystal_size_mid 0.30
_exptl_crystal_size_min 0.20
_refine_diff_density_max 0.258
_refine_diff_density_min -0.239
_refine_diff_density_rms 0.041
_refine_ls_extinction_method none
_refine_ls_goodness_of_fit_ref 1.079
_refine_ls_hydrogen_treatment riding
_refine_ls_matrix_type full
_refine_ls_number_parameters 649
_refine_ls_number_reflns 9652
_refine_ls_number_restraints 0
_refine_ls_restrained_S_all 1.079
_refine_ls_R_factor_all 0.1893
_refine_ls_R_factor_gt 0.0761
_refine_ls_shift/su_max 0.007
_refine_ls_shift/su_mean 0.001
_refine_ls_structure_factor_coef Fsqd
_refine_ls_weighting_details 'calc w=1/[\s^2^(Fo^2^)+(0.1397P)^2^+0.0000P] where P=(Fo^2^+2Fc^2^)/3'
_refine_ls_weighting_scheme calc
_refine_ls_wR_factor_gt 0.2165
_refine_ls_wR_factor_ref 0.3028
_reflns_number_gt 3716
_reflns_number_total 9652
_reflns_threshold_expression >2sigma(I)
_cod_data_source_file ja809389k_si_002_2.cif
_cod_data_source_block 1b
_cod_original_cell_volume 5489.1(19)
_cod_database_code 4103929

loop_
_symmetry_equiv_pos_as_xyz
'x, y, z'
'-x+1/2, y+1/2, -z+1/2'
'-x, -y, -z'
'x-1/2, -y-1/2, z-1/2'

loop_
_atom_site_label
_atom_site_type_symbol
_atom_site_fract_x
_atom_site_fract_y
_atom_site_fract_z
_atom_site_U_iso_or_equiv
_atom_site_adp_type
_atom_site_occupancy
_atom_site_symmetry_multiplicity
_atom_site_calc_flag
_atom_site_refinement_flags
C1 C 0.63741(18) 0.3478(3) 0.43496(16) 0.0541(10) Uani 1 1 d .
C1' C 0.14217(18) 0.0957(3) 0.43939(16) 0.0517(10) Uani 1 1 d .
C2 C 0.65052(19) 0.2439(4) 0.48526(17) 0.0657(12) Uani 1 1 d .
H2 H 0.6464 0.1449 0.4738 0.079 Uiso 1 1 calc R
C2' C 0.15105(18) -0.0122(3) 0.48860(16) 0.0576(11) Uani 1 1 d .
H2' H 0.1469 -0.1106 0.4760 0.069 Uiso 1 1 calc R
C11 C 0.6207(2) 0.2977(4) 0.37441(17) 0.0815(14) Uani 1 1 d .
H11A H 0.6584 0.2555 0.3706 0.098 Uiso 1 1 calc R
H11B H 0.5870 0.2360 0.3693 0.098 Uiso 1 1 calc R
C11' C 0.1299(2) 0.0496(4) 0.37889(17) 0.0749(13) Uani 1 1 d .
H11C H 0.1711 0.0284 0.3740 0.090 Uiso 1 1 calc R
H11D H 0.1047 -0.0261 0.3741 0.090 Uiso 1 1 calc R
C12 C 0.5992(2) 0.3878(4) 0.32807(17) 0.0754(13) Uani 1 1 d .
H12A H 0.6335 0.4478 0.3319 0.090 Uiso 1 1 calc R
H12B H 0.5623 0.4322 0.3323 0.090 Uiso 1 1 calc R
C12' C 0.0963(2) 0.1366(4) 0.33300(17) 0.0770(13) Uani 1 1 d .
H12C H 0.1220 0.2113 0.3366 0.092 Uiso 1 1 calc R
H12D H 0.0554 0.1596 0.3381 0.092 Uiso 1 1 calc R
C13 C 0.58124(19) 0.3334(4) 0.26984(18) 0.0613(11) Uani 1 1 d .
C13' C 0.0837(2) 0.0853(4) 0.27422(19) 0.0656(12) Uani 1 1 d .
C14 C 0.5594(3) 0.3767(5) 0.17230(19) 0.1045(18) Uani 1 1 d .
H14A H 0.5581 0.4467 0.1478 0.157 Uiso 1 1 calc R
H14B H 0.5175 0.3386 0.1621 0.157 Uiso 1 1 calc R
H14C H 0.5905 0.3176 0.1679 0.157 Uiso 1 1 calc R
C14' C 0.0649(3) 0.1305(4) 0.17752(18) 0.0965(17) Uani 1 1 d .
H14D H 0.0600 0.2015 0.1530 0.145 Uiso 1 1 calc R
H14E H 0.0265 0.0806 0.1653 0.145 Uiso 1 1 calc R
H14F H 0.1012 0.0823 0.1757 0.145 Uiso 1 1 calc R
C21 C 0.86555(18) 0.3860(3) 0.24455(17) 0.0575(11) Uani 1 1 d .
C21' C 0.35966(19) 0.1427(3) 0.24758(17) 0.0596(11) Uani 1 1 d .
C22 C 0.8588(3) 0.4911(4) 0.2900(2) 0.1077(19) Uani 1 1 d .
H22 H 0.8643 0.5902 0.2818 0.129 Uiso 1 1 calc R
C22' C 0.3195(3) 0.0145(5) 0.2524(3) 0.135(2) Uani 1 1 d .
H22' H 0.3011 -0.0512 0.2168 0.162 Uiso 1 1 calc R
C31' C 0.3685(2) 0.1862(4) 0.19205(19) 0.0855(14) Uani 1 1 d .
H31A H 0.3263 0.2053 0.1655 0.103 Uiso 1 1 calc R
H31B H 0.3930 0.2629 0.1995 0.103 Uiso 1 1 calc R
C31 C 0.8762(2) 0.4348(4) 0.19031(19) 0.0805(14) Uani 1 1 d .
H31C H 0.8345 0.4544 0.1629 0.097 Uiso 1 1 calc R
H31D H 0.9005 0.5116 0.1993 0.097 Uiso 1 1 calc R
C32' C 0.4005(2) 0.1012(4) 0.16403(19) 0.0802(14) Uani 1 1 d .
H32A H 0.3767 0.0236 0.1571 0.096 Uiso 1 1 calc R
H32B H 0.4433 0.0839 0.1899 0.096 Uiso 1 1 calc R
C32 C 0.9105(2) 0.3490(4) 0.16297(18) 0.0706(12) Uani 1 1 d .
H32C H 0.8884 0.2696 0.1566 0.085 Uiso 1 1 calc R
H32D H 0.9539 0.3354 0.1886 0.085 Uiso 1 1 calc R
C33' C 0.40656(19) 0.1466(4) 0.10870(18) 0.0607(11) Uani 1 1 d .
C33 C 0.91423(19) 0.3977(4) 0.10715(18) 0.0610(11) Uani 1 1 d .
C34 C 0.9441(2) 0.3460(5) 0.0258(2) 0.0971(16) Uani 1 1 d .
H34A H 0.9638 0.2788 0.0118 0.146 Uiso 1 1 calc R
H34B H 0.9696 0.4197 0.0285 0.146 Uiso 1 1 calc R
H34C H 0.9015 0.3602 0.0001 0.146 Uiso 1 1 calc R
C34' C 0.4325(2) 0.0900(5) 0.0268(2) 0.1005(17) Uani 1 1 d .
H34D H 0.4468 0.0185 0.0108 0.151 Uiso 1 1 calc R
H34E H 0.4636 0.1554 0.0317 0.151 Uiso 1 1 calc R
H34F H 0.3916 0.1172 0.0015 0.151 Uiso 1 1 calc R
O1 O 0.57035(19) 0.2273(3) 0.25885(13) 0.1067(13) Uani 1 1 d .
O1' O 0.0810(2) -0.0221(3) 0.26366(14) 0.1183(14) Uani 1 1 d .
O2 O 0.57735(16) 0.4174(3) 0.23053(13) 0.0872(10) Uani 1 1 d .
O2' O 0.07523(16) 0.1708(3) 0.23516(13) 0.0871(10) Uani 1 1 d .
O3 O 0.89567(16) 0.4967(3) 0.08709(13) 0.0854(10) Uani 1 1 d .
O3' O 0.39558(16) 0.2499(3) 0.09161(13) 0.0904(11) Uani 1 1 d .
O4 O 0.94033(14) 0.3151(3) 0.08117(13) 0.0787(9) Uani 1 1 d .
O4' O 0.42566(14) 0.0585(3) 0.08080(14) 0.0805(9) Uani 1 1 d .
B3 B 0.7147(2) 0.3209(5) 0.4783(2) 0.0713(15) Uani 1 1 d .
H3 H 0.7530 0.2797 0.4636 0.086 Uiso 1 1 calc R
B3' B 0.2176(2) 0.0651(4) 0.4862(2) 0.0627(13) Uani 1 1 d .
H3' H 0.2572 0.0240 0.4734 0.075 Uiso 1 1 calc R
B4 B 0.6859(3) 0.4729(4) 0.4593(2) 0.0722(15) Uani 1 1 d .
H4 H 0.7053 0.5318 0.4321 0.087 Uiso 1 1 calc R
B4' B 0.1906(2) 0.2170(4) 0.4678(2) 0.0630(14) Uani 1 1 d .
H4' H 0.2125 0.2767 0.4426 0.076 Uiso 1 1 calc R
B5 B 0.6041(2) 0.4764(5) 0.4544(2) 0.0698(15) Uani 1 1 d .
H5 H 0.5699 0.5381 0.4240 0.084 Uiso 1 1 calc R
B5' B 0.1072(2) 0.2232(4) 0.4589(2) 0.0638(14) Uani 1 1 d .
H5' H 0.0747 0.2873 0.4284 0.077 Uiso 1 1 calc R
B6 B 0.5814(2) 0.3273(5) 0.4698(2) 0.0764(16) Uani 1 1 d .
H6 H 0.5326 0.2903 0.4493 0.092 Uiso 1 1 calc R
B6' B 0.0822(2) 0.0721(5) 0.4703(2) 0.0662(14) Uani 1 1 d .
H6' H 0.0340 0.0358 0.4471 0.079 Uiso 1 1 calc R
B7 B 0.7076(2) 0.2858(4) 0.5455(2) 0.0721(15) Uani 1 1 d .
H7 H 0.7413 0.2214 0.5748 0.087 Uiso 1 1 calc R
B7' B 0.2054(2) 0.0276(4) 0.5513(2) 0.0663(14) Uani 1 1 d .
H7' H 0.2372 -0.0382 0.5814 0.080 Uiso 1 1 calc R
B8 B 0.7300(2) 0.4367(5) 0.5308(2) 0.0740(16) Uani 1 1 d .
H8 H 0.7790 0.4732 0.5511 0.089 Uiso 1 1 calc R
B8' B 0.2309(2) 0.1771(4) 0.5396(2) 0.0708(15) Uani 1 1 d .
H8' H 0.2797 0.2115 0.5623 0.085 Uiso 1 1 calc R
B9 B 0.6625(2) 0.5334(4) 0.5163(2) 0.0688(15) Uani 1 1 d .
H9 H 0.6668 0.6329 0.5269 0.083 Uiso 1 1 calc R
B9' B 0.1632(2) 0.2753(5) 0.5235(2) 0.0728(15) Uani 1 1 d .
H9' H 0.1676 0.3740 0.5355 0.087 Uiso 1 1 calc R
B10 B 0.5980(2) 0.4419(6) 0.5228(2) 0.0838(18) Uani 1 1 d .
H10 H 0.5597 0.4818 0.5378 0.101 Uiso 1 1 calc R
B10' B 0.0958(2) 0.1857(5) 0.5248(2) 0.0771(16) Uani 1 1 d .
H10' H 0.0560 0.2255 0.5376 0.093 Uiso 1 1 calc R
B11 B 0.6258(3) 0.2902(5) 0.5406(2) 0.0834(17) Uani 1 1 d .
H11 H 0.6060 0.2288 0.5667 0.100 Uiso 1 1 calc R
B11' B 0.1227(2) 0.0313(5) 0.5422(2) 0.0710(15) Uani 1 1 d .
H11' H 0.1006 -0.0313 0.5661 0.085 Uiso 1 1 calc R
B12 B 0.6755(2) 0.4174(5) 0.5697(2) 0.0723(15) Uani 1 1 d .
H12 H 0.6885 0.4410 0.6154 0.087 Uiso 1 1 calc R
B12' B 0.1724(2) 0.1571(4) 0.5747(2) 0.0727(15) Uani 1 1 d .
H12' H 0.1827 0.1784 0.6205 0.087 Uiso 1 1 calc R
B23 B 0.7914(3) 0.4126(5) 0.2505(3) 0.0856(18) Uani 1 1 d .
H23 H 0.7516 0.4548 0.2163 0.103 Uiso 1 1 calc R
B23' B 0.4026(3) 0.0287(6) 0.2892(3) 0.097(2) Uani 1 1 d .
H23' H 0.4396 -0.0269 0.2787 0.116 Uiso 1 1 calc R
B24 B 0.8157(2) 0.2650(5) 0.2440(2) 0.0756(16) Uani 1 1 d .
H24 H 0.7927 0.2087 0.2058 0.091 Uiso 1 1 calc R
B24' B 0.4152(3) 0.1829(6) 0.3094(2) 0.0921(19) Uani 1 1 d .
H24' H 0.4603 0.2309 0.3112 0.110 Uiso 1 1 calc R
B25 B 0.8972(3) 0.2538(5) 0.2792(2) 0.0782(16) Uani 1 1 d .
H25 H 0.9279 0.1897 0.2643 0.094 Uiso 1 1 calc R
B25' B 0.3453(2) 0.2507(4) 0.2889(2) 0.0602(13) Uani 1 1 d .
H25' H 0.3441 0.3489 0.2763 0.072 Uiso 1 1 calc R
B26 B 0.9258(3) 0.3990(7) 0.3075(2) 0.099(2) Uani 1 1 d .
H26 H 0.9749 0.4312 0.3114 0.119 Uiso 1 1 calc R
B26' B 0.2842(3) 0.1606(6) 0.2527(3) 0.0893(18) Uani 1 1 d .
H26' H 0.2425 0.1931 0.2174 0.107 Uiso 1 1 calc R
B27 B 0.8032(4) 0.4475(6) 0.3219(3) 0.115(3) Uani 1 1 d .
H27 H 0.7717 0.5126 0.3351 0.138 Uiso 1 1 calc R
B27' B 0.3495(4) -0.0346(6) 0.3237(3) 0.105(2) Uani 1 1 d .
H27' H 0.3505 -0.1335 0.3351 0.127 Uiso 1 1 calc R
B28 B 0.7772(3) 0.3016(6) 0.2943(3) 0.098(2) Uani 1 1 d .
H28 H 0.7281 0.2688 0.2899 0.117 Uiso 1 1 calc R
B28' B 0.4101(3) 0.0698(7) 0.3596(3) 0.106(2) Uani 1 1 d .
H28' H 0.4519 0.0395 0.3954 0.127 Uiso 1 1 calc R
B29 B 0.8422(2) 0.2012(5) 0.3126(2) 0.0789(17) Uani 1 1 d .
H29 H 0.8362 0.1020 0.3203 0.095 Uiso 1 1 calc R
B29' B 0.3758(3) 0.2152(6) 0.3580(2) 0.0892(18) Uani 1 1 d .
H29' H 0.3949 0.2833 0.3925 0.107 Uiso 1 1 calc R
B30 B 0.9104(3) 0.2833(6) 0.3520(3) 0.098(2) Uani 1 1 d .
H30 H 0.9496 0.2381 0.3856 0.117 Uiso 1 1 calc R
B30' B 0.2937(3) 0.2017(6) 0.3222(3) 0.098(2) Uani 1 1 d .
H30' H 0.2581 0.2610 0.3329 0.118 Uiso 1 1 calc R
B31 B 0.8868(4) 0.4385(7) 0.3585(3) 0.119(3) Uani 1 1 d .
H31 H 0.9103 0.4974 0.3957 0.143 Uiso 1 1 calc R
B31' B 0.2771(3) 0.0479(6) 0.3017(3) 0.108(2) Uani 1 1 d .
H31' H 0.2308 0.0038 0.2991 0.129 Uiso 1 1 calc R
B32 B 0.8362(3) 0.3155(6) 0.3622(3) 0.0919(18) Uani 1 1 d .
H32 H 0.8268 0.2929 0.4025 0.110 Uiso 1 1 calc R
B32' B 0.3346(3) 0.0826(5) 0.3676(2) 0.0844(17) Uani 1 1 d .
H32' H 0.3263 0.0618 0.4086 0.101 Uiso 1 1 calc R

loop_
_atom_site_aniso_label
_atom_site_aniso_U_11
_atom_site_aniso_U_22
_atom_site_aniso_U_33
_atom_site_aniso_U_23
_atom_site_aniso_U_13
_atom_site_aniso_U_12
C1 0.072(3) 0.046(2) 0.045(2) -0.0008(19) 0.019(2) -0.0069(18)
C1' 0.067(3) 0.043(2) 0.045(2) 0.0010(18) 0.0166(19) 0.0005(18)
C2 0.088(3) 0.052(2) 0.048(3) 0.002(2) 0.008(2) -0.011(2)
C2' 0.070(3) 0.047(2) 0.053(3) 0.0040(19) 0.014(2) -0.0017(19)
C11 0.133(4) 0.059(3) 0.051(3) 0.000(2) 0.027(3) -0.001(3)
C11' 0.113(4) 0.056(3) 0.054(3) 0.003(2) 0.024(3) 0.010(2)
C12 0.115(4) 0.054(3) 0.053(3) -0.001(2) 0.021(3) 0.004(2)
C12' 0.107(4) 0.063(3) 0.054(3) 0.005(2) 0.016(3) 0.020(2)
C13 0.075(3) 0.057(3) 0.052(3) 0.004(2) 0.019(2) 0.003(2)
C13' 0.081(3) 0.057(3) 0.054(3) 0.006(2) 0.014(2) 0.004(2)
C14 0.138(5) 0.118(4) 0.049(3) 0.009(3) 0.016(3) -0.023(3)
C14' 0.134(4) 0.107(4) 0.045(3) 0.009(3) 0.024(3) -0.010(3)
C21 0.071(3) 0.053(2) 0.047(3) 0.004(2) 0.017(2) 0.002(2)
C21' 0.080(3) 0.050(2) 0.049(3) 0.007(2) 0.020(2) 0.003(2)
C22 0.191(6) 0.065(3) 0.083(4) -0.007(3) 0.066(4) -0.015(3)
C22' 0.209(7) 0.093(4) 0.103(5) -0.007(4) 0.050(5) -0.051(4)
C31' 0.133(4) 0.068(3) 0.065(3) 0.011(3) 0.045(3) 0.016(3)
C31 0.122(4) 0.062(3) 0.060(3) 0.008(2) 0.031(3) 0.018(3)
C32' 0.108(4) 0.071(3) 0.072(3) 0.019(3) 0.043(3) 0.032(3)
C32 0.083(3) 0.067(3) 0.061(3) 0.014(2) 0.022(2) 0.010(2)
C33' 0.066(3) 0.058(3) 0.056(3) 0.000(2) 0.017(2) 0.002(2)
C33 0.068(3) 0.059(3) 0.052(3) 0.002(2) 0.012(2) -0.003(2)
C34 0.124(4) 0.114(4) 0.061(3) -0.004(3) 0.039(3) 0.004(3)
C34' 0.133(5) 0.112(4) 0.082(4) -0.021(3) 0.070(3) -0.016(3)
O1 0.196(4) 0.059(2) 0.057(2) -0.0013(17) 0.027(2) -0.010(2)
O1' 0.219(4) 0.064(2) 0.062(2) 0.0009(19) 0.030(2) 0.005(2)
O2 0.126(3) 0.077(2) 0.057(2) 0.0137(18) 0.0245(19) -0.0167(18)
O2' 0.130(3) 0.0676(19) 0.058(2) 0.0112(17) 0.0217(19) 0.0016(18)
O3 0.124(3) 0.0629(19) 0.077(2) 0.0187(18) 0.042(2) 0.0150(18)
O3' 0.149(3) 0.0570(19) 0.075(2) 0.0094(17) 0.050(2) 0.0069(19)
O4 0.101(2) 0.0716(19) 0.065(2) 0.0024(17) 0.0283(18) 0.0132(17)
O4' 0.099(2) 0.074(2) 0.080(2) -0.0037(18) 0.0437(19) 0.0115(17)
B3 0.061(3) 0.069(3) 0.084(4) -0.012(3) 0.024(3) -0.001(3)
B3' 0.059(3) 0.058(3) 0.073(4) -0.002(3) 0.024(3) 0.006(2)
B4 0.090(4) 0.050(3) 0.081(4) -0.009(3) 0.034(3) -0.014(3)
B4' 0.071(3) 0.046(3) 0.074(4) -0.001(2) 0.026(3) -0.008(2)
B5 0.068(3) 0.073(3) 0.059(3) -0.006(3) 0.006(3) 0.018(3)
B5' 0.070(3) 0.052(3) 0.062(3) -0.004(2) 0.010(3) 0.013(2)
B6 0.053(3) 0.110(4) 0.064(4) -0.005(3) 0.014(3) -0.019(3)
B6' 0.055(3) 0.080(3) 0.060(3) 0.001(3) 0.013(2) -0.008(3)
B7 0.072(3) 0.062(3) 0.066(4) -0.007(3) -0.003(3) 0.008(3)
B7' 0.073(3) 0.057(3) 0.060(3) -0.001(3) 0.008(3) 0.007(2)
B8 0.055(3) 0.070(3) 0.089(4) -0.021(3) 0.011(3) -0.010(3)
B8' 0.058(3) 0.060(3) 0.084(4) -0.008(3) 0.008(3) -0.002(2)
B9 0.077(4) 0.055(3) 0.063(3) -0.015(3) 0.006(3) 0.007(3)
B9' 0.083(4) 0.059(3) 0.066(4) -0.011(3) 0.009(3) 0.010(3)
B10 0.058(3) 0.127(5) 0.068(4) -0.023(4) 0.023(3) 0.019(3)
B10' 0.063(3) 0.093(4) 0.076(4) -0.013(3) 0.024(3) 0.019(3)
B11 0.097(4) 0.098(4) 0.049(3) 0.000(3) 0.014(3) -0.024(3)
B11' 0.080(4) 0.083(4) 0.057(3) 0.000(3) 0.031(3) -0.009(3)
B12 0.075(4) 0.084(4) 0.048(3) -0.007(3) 0.004(3) 0.006(3)
B12' 0.082(4) 0.073(3) 0.055(3) -0.017(3) 0.011(3) 0.004(3)
B23 0.068(4) 0.100(4) 0.086(4) 0.019(4) 0.019(3) 0.032(3)
B23' 0.096(5) 0.113(5) 0.088(5) 0.042(4) 0.039(4) 0.054(4)
B24 0.072(4) 0.067(3) 0.079(4) 0.000(3) 0.010(3) -0.018(3)
B24' 0.077(4) 0.133(5) 0.063(4) -0.010(4) 0.017(3) -0.037(4)
B25 0.083(4) 0.071(3) 0.085(4) 0.027(3) 0.032(3) 0.018(3)
B25' 0.095(4) 0.039(2) 0.048(3) 0.001(2) 0.024(3) -0.004(2)
B26 0.074(4) 0.154(6) 0.059(4) 0.019(4) 0.005(3) -0.047(4)
B26' 0.073(4) 0.115(5) 0.068(4) 0.016(4) 0.005(3) 0.028(3)
B27 0.165(7) 0.087(5) 0.125(6) 0.021(4) 0.094(6) 0.035(5)
B27' 0.175(7) 0.068(4) 0.090(5) 0.026(4) 0.065(5) 0.010(4)
B28 0.074(4) 0.108(5) 0.116(6) 0.020(4) 0.036(4) -0.006(3)
B28' 0.079(4) 0.167(7) 0.062(4) 0.044(4) 0.006(3) 0.038(4)
B29 0.076(4) 0.070(3) 0.092(4) 0.022(3) 0.029(3) -0.008(3)
B29' 0.113(5) 0.099(4) 0.053(4) -0.013(3) 0.023(3) -0.028(4)
B30 0.071(4) 0.144(6) 0.071(4) 0.046(4) 0.012(3) 0.000(4)
B30' 0.108(5) 0.104(5) 0.088(5) 0.002(4) 0.039(4) 0.034(4)
B31 0.172(7) 0.128(6) 0.057(4) -0.016(4) 0.037(4) -0.076(5)
B31' 0.105(5) 0.127(6) 0.102(5) -0.014(5) 0.049(4) -0.045(4)
B32 0.100(5) 0.107(5) 0.080(4) 0.011(4) 0.044(4) -0.015(4)
B32' 0.097(4) 0.102(4) 0.062(4) 0.013(3) 0.036(3) -0.010(3)

loop_
_atom_type_symbol
_atom_type_description
_atom_type_scat_dispersion_real
_atom_type_scat_dispersion_imag
_atom_type_scat_source
C C 0.0033 0.0016 'International Tables Vol C Tables 4.2.6.8 and 6.1.1.4'
H H 0.0000 0.0000 'International Tables Vol C Tables 4.2.6.8 and 6.1.1.4'
B B 0.0013 0.0007 'International Tables Vol C Tables 4.2.6.8 and 6.1.1.4'
O O 0.0106 0.0060 'International Tables Vol C Tables 4.2.6.8 and 6.1.1.4'

loop_
_geom_angle_atom_site_label_1
_geom_angle_atom_site_label_2
_geom_angle_atom_site_label_3
_geom_angle
C11 C1 C2 115.7(3)
C11 C1 B5 125.0(3)
C2 C1 B5 109.6(3)
C11 C1 B4 124.0(4)
C2 C1 B4 109.6(3)
B5 C1 B4 61.9(3)
C11 C1 B6 117.1(3)
C2 C1 B6 60.9(3)
B5 C1 B6 62.0(3)
B4 C1 B6 112.9(3)
C11 C1 B3 116.0(3)
C2 C1 B3 60.4(3)
B5 C1 B3 112.7(3)
B4 C1 B3 62.1(3)
B6 C1 B3 112.6(3)
C11' C1' C2' 115.9(3)
C11' C1' B4' 123.8(3)
C2' C1' B4' 109.1(3)
C11' C1' B5' 125.6(3)
C2' C1' B5' 108.7(3)
B4' C1' B5' 62.5(3)
C11' C1' B3' 115.7(3)
C2' C1' B3' 60.3(2)
B4' C1' B3' 61.8(2)
B5' C1' B3' 112.5(3)
C11' C1' B6' 117.5(3)
C2' C1' B6' 60.2(2)
B4' C1' B6' 113.2(3)
B5' C1' B6' 61.9(3)
B3' C1' B6' 112.0(3)
C1 C2 B7 113.2(3)
C1 C2 B3 62.4(3)
B7 C2 B3 62.8(3)
C1 C2 B11 112.6(3)
B7 C2 B11 62.8(3)
B3 C2 B11 115.0(3)
C1 C2 B6 62.0(3)
B7 C2 B6 114.9(4)
B3 C2 B6 115.2(3)
B11 C2 B6 62.5(3)
C1' C2' B7' 112.5(3)
C1' C2' B11' 113.0(3)
B7' C2' B11' 62.4(3)
C1' C2' B3' 62.0(2)
B7' C2' B3' 62.6(3)
B11' C2' B3' 114.8(3)
C1' C2' B6' 62.3(2)
B7' C2' B6' 114.8(3)
B11' C2' B6' 63.1(3)
B3' C2' B6' 115.3(3)
C12 C11 C1 116.8(3)
C12' C11' C1' 116.0(3)
C11 C12 C13 114.6(4)
C11' C12' C13' 113.8(4)
O1 C13 O2 122.6(4)
O1 C13 C12 125.2(4)
O2 C13 C12 112.2(4)
O1' C13' O2' 123.0(4)
O1' C13' C12' 123.8(4)
O2' C13' C12' 113.2(4)
C31 C21 C22 115.7(3)
C31 C21 B25 125.8(4)
C22 C21 B25 110.4(4)
C31 C21 B23 115.4(4)
C22 C21 B23 62.0(3)
B25 C21 B23 110.5(4)
C31 C21 B26 119.1(4)
C22 C21 B26 61.7(3)
B25 C21 B26 62.0(3)
B23 C21 B26 113.3(4)
C31 C21 B24 122.3(4)
C22 C21 B24 110.1(4)
B25 C21 B24 61.1(3)
B23 C21 B24 60.2(3)
B26 C21 B24 112.5(3)
C31' C21' B25' 116.3(3)
C31' C21' C22' 122.8(4)
B25' C21' C22' 109.8(4)
C31' C21' B24' 118.6(4)
B25' C21' B24' 58.5(3)
C22' C21' B24' 113.4(4)
C31' C21' B23' 124.9(4)
B25' C21' B23' 108.6(4)
C22' C21' B23' 63.6(3)
B24' C21' B23' 62.0(4)
C31' C21' B26' 115.6(4)
B25' C21' B26' 59.7(3)
C22' C21' B26' 62.9(3)
B24' C21' B26' 110.1(4)
B23' C21' B26' 113.8(4)
C21 C22 B31 111.5(4)
C21 C22 B27 110.7(4)
B31 C22 B27 62.5(4)
C21 C22 B26 61.1(3)
B31 C22 B26 62.7(4)
B27 C22 B26 113.6(4)
C21 C22 B23 60.8(3)
B31 C22 B23 112.2(4)
B27 C22 B23 61.1(4)
B26 C22 B23 111.9(4)
C21' C22' B27' 106.4(4)
C21' C22' B26' 59.7(3)
B27' C22' B26' 107.1(5)
C21' C22' B23' 58.8(3)
B27' C22' B23' 60.6(4)
B26' C22' B23' 107.6(4)
C21' C22' B31' 106.2(4)
B27' C22' B31' 59.3(4)
B26' C22' B31' 59.5(4)
B23' C22' B31' 107.6(5)
C32' C31' C21' 116.8(4)
C32 C31 C21 114.9(3)
C31' C32' C33' 114.8(4)
C31 C32 C33 112.2(3)
O3' C33' O4' 123.7(4)
O3' C33' C32' 124.4(4)
O4' C33' C32' 111.9(4)
O3 C33 O4 122.9(4)
O3 C33 C32 125.8(4)
O4 C33 C32 111.2(4)
C13 O2 C14 117.6(4)
C13' O2' C14' 117.3(4)
C33 O4 C34 117.7(3)
C33' O4' C34' 117.3(4)
C2 B3 C1 57.2(2)
C2 B3 B7 58.3(3)
C1 B3 B7 105.3(3)
C2 B3 B8 104.4(4)
C1 B3 B8 105.2(3)
B7 B3 B8 60.7(3)
C2 B3 B4 104.2(3)
C1 B3 B4 58.6(3)
B7 B3 B4 108.7(4)
B8 B3 B4 60.2(3)
C2' B3' C1' 57.7(2)
C2' B3' B8' 104.9(3)
C1' B3' B8' 105.8(3)
C2' B3' B4' 104.3(3)
C1' B3' B4' 58.2(2)
B8' B3' B4' 60.7(3)
C2' B3' B7' 58.4(3)
C1' B3' B7' 105.6(3)
B8' B3' B7' 60.4(3)
B4' B3' B7' 108.5(3)
C1 B4 B5 59.0(3)
C1 B4 B9 105.7(4)
B5 B4 B9 60.3(3)
C1 B4 B8 105.2(3)
B5 B4 B8 107.5(4)
B9 B4 B8 59.5(3)
C1 B4 B3 59.3(2)
B5 B4 B3 108.0(4)
B9 B4 B3 107.5(4)
B8 B4 B3 59.5(3)
C1' B4' B3' 60.0(2)
C1' B4' B8' 106.1(3)
B3' B4' B8' 59.4(3)
C1' B4' B5' 59.4(2)
B3' B4' B5' 108.6(3)
B8' B4' B5' 107.7(4)
C1' B4' B9' 106.0(3)
B3' B4' B9' 107.4(4)
B8' B4' B9' 59.6(3)
B5' B4' B9' 59.9(3)
C1 B5 B4 59.1(2)
C1 B5 B6 59.3(3)
B4 B5 B6 108.4(3)
C1 B5 B9 105.7(3)
B4 B5 B9 60.2(3)
B6 B5 B9 108.0(4)
C1 B5 B10 105.2(4)
B4 B5 B10 108.0(4)
B6 B5 B10 59.5(3)
B9 B5 B10 60.0(3)
C1' B5' B10' 106.1(3)
C1' B5' B9' 105.3(3)
B10' B5' B9' 60.1(3)
C1' B5' B4' 58.1(2)
B10' B5' B4' 108.3(3)
B9' B5' B4' 60.3(3)
C1' B5' B6' 59.4(2)
B10' B5' B6' 60.2(3)
B9' B5' B6' 108.1(4)
B4' B5' B6' 107.6(3)
C2 B6 C1 57.1(2)
C2 B6 B10 104.2(3)
C1 B6 B10 105.6(4)
C2 B6 B11 58.6(3)
C1 B6 B11 105.5(4)
B10 B6 B11 59.9(3)
C2 B6 B5 104.0(3)
C1 B6 B5 58.7(3)
B10 B6 B5 60.6(3)
B11 B6 B5 108.4(4)
C2' B6' C1' 57.6(2)
C2' B6' B5' 104.2(3)
C1' B6' B5' 58.7(2)
C2' B6' B11' 58.4(3)
C1' B6' B11' 105.5(3)
B5' B6' B11' 107.8(3)
C2' B6' B10' 104.2(3)
C1' B6' B10' 105.1(3)
B5' B6' B10' 59.7(3)
B11' B6' B10' 60.1(3)
C2 B7 B3 58.9(3)
C2 B7 B11 59.0(3)
B3 B7 B11 108.6(4)
C2 B7 B12 104.6(3)
B3 B7 B12 107.9(4)
B11 B7 B12 59.9(3)
C2 B7 B8 104.1(4)
B3 B7 B8 59.7(3)
B11 B7 B8 107.6(4)
B12 B7 B8 59.6(3)
C2' B7' B11' 59.0(3)
C2' B7' B12' 105.2(3)
B11' B7' B12' 60.6(3)
C2' B7' B3' 59.0(3)
B11' B7' B3' 108.9(3)
B12' B7' B3' 108.3(3)
C2' B7' B8' 104.6(3)
B11' B7' B8' 109.0(3)
B12' B7' B8' 60.4(3)
B3' B7' B8' 59.5(3)
B9 B8 B3 108.7(4)
B9 B8 B12 60.7(3)
B3 B8 B12 108.2(4)
B9 B8 B4 60.2(3)
B3 B8 B4 60.3(3)
B12 B8 B4 108.6(4)
B9 B8 B7 108.7(4)
B3 B8 B7 59.6(3)
B12 B8 B7 60.2(3)
B4 B8 B7 107.9(3)
B3' B8' B7' 60.1(3)
B3' B8' B9' 108.4(4)
B7' B8' B9' 107.6(4)
B3' B8' B12' 108.1(3)
B7' B8' B12' 59.6(3)
B9' B8' B12' 60.0(3)
B3' B8' B4' 59.9(3)
B7' B8' B4' 107.6(3)
B9' B8' B4' 60.4(3)
B12' B8' B4' 108.1(3)
B8 B9 B4 60.3(3)
B8 B9 B5 107.7(3)
B4 B9 B5 59.6(3)
B8 B9 B10 107.1(4)
B4 B9 B10 107.6(3)
B5 B9 B10 60.2(3)
B8 B9 B12 59.9(3)
B4 B9 B12 108.1(3)
B5 B9 B12 107.5(4)
B10 B9 B12 59.1(3)
B8' B9' B12' 60.2(3)
B8' B9' B5' 107.9(3)
B12' B9' B5' 107.9(4)
B8' B9' B10' 108.1(4)
B12' B9' B10' 60.0(3)
B5' B9' B10' 59.8(3)
B8' B9' B4' 60.0(3)
B12' B9' B4' 107.9(3)
B5' B9' B4' 59.8(3)
B10' B9' B4' 107.7(3)
B12 B10 B11 60.3(3)
B12 B10 B6 108.6(4)
B11 B10 B6 60.2(3)
B12 B10 B9 60.6(3)
B11 B10 B9 108.6(4)
B6 B10 B9 108.1(4)
B12 B10 B5 108.3(4)
B11 B10 B5 108.1(4)
B6 B10 B5 59.9(3)
B9 B10 B5 59.8(3)
B5' B10' B12' 107.9(4)
B5' B10' B9' 60.0(3)
B12' B10' B9' 59.8(3)
B5' B10' B6' 60.1(3)
B12' B10' B6' 107.8(3)
B9' B10' B6' 107.9(4)
B5' B10' B11' 107.9(3)
B12' B10' B11' 59.9(3)
B9' B10' B11' 107.7(3)
B6' B10' B11' 59.9(3)
C2 B11 B10 104.4(4)
C2 B11 B7 58.1(3)
B10 B11 B7 108.0(4)
C2 B11 B6 58.9(3)
B10 B11 B6 59.9(3)
B7 B11 B6 108.0(4)
C2 B11 B12 104.4(4)
B10 B11 B12 59.7(3)
B7 B11 B12 60.5(3)
B6 B11 B12 107.8(4)
C2' B11' B7' 58.5(3)
C2' B11' B12' 104.2(3)
B7' B11' B12' 59.8(3)
C2' B11' B6' 58.5(3)
B7' B11' B6' 107.8(4)
B12' B11' B6' 107.8(4)
C2' B11' B10' 104.2(4)
B7' B11' B10' 107.6(4)
B12' B11' B10' 59.8(3)
B6' B11' B10' 60.0(3)
B10 B12 B11 60.0(3)
B10 B12 B8 107.7(4)
B11 B12 B8 107.8(4)
B10 B12 B7 107.6(4)
B11 B12 B7 59.6(3)
B8 B12 B7 60.2(3)
B10 B12 B9 60.3(3)
B11 B12 B9 108.2(4)
B8 B12 B9 59.4(3)
B7 B12 B9 107.8(4)
B7' B12' B9' 107.9(4)
B7' B12' B11' 59.6(3)
B9' B12' B11' 108.4(4)
B7' B12' B8' 60.0(3)
B9' B12' B8' 59.9(3)
B11' B12' B8' 107.9(4)
B7' B12' B10' 107.9(3)
B9' B12' B10' 60.2(3)
B11' B12' B10' 60.3(3)
B8' B12' B10' 108.0(4)
C21 B23 B24 59.9(3)
C21 B23 B28 107.6(4)
B24 B23 B28 61.6(3)
C21 B23 C22 57.2(3)
B24 B23 C22 106.1(4)
B28 B23 C22 106.3(4)
C21 B23 B27 106.3(4)
B24 B23 B27 110.2(4)
B28 B23 B27 60.6(4)
C22 B23 B27 59.2(4)
C21' B23' B24' 58.9(3)
C21' B23' B28' 106.3(4)
B24' B23' B28' 60.9(4)
C21' B23' C22' 57.6(3)
B24' B23' C22' 106.1(4)
B28' B23' C22' 107.2(4)
C21' B23' B27' 104.5(4)
B24' B23' B27' 107.5(4)
B28' B23' B27' 59.7(4)
C22' B23' B27' 59.4(4)
C21 B24 B23 59.9(3)
C21 B24 B25 59.4(3)
B23 B24 B25 108.8(4)
C21 B24 B28 105.7(4)
B23 B24 B28 59.2(3)
B25 B24 B28 108.1(4)
C21 B24 B29 106.1(4)
B23 B24 B29 107.3(4)
B25 B24 B29 60.5(3)
B28 B24 B29 59.4(3)
B25' B24' C21' 59.5(3)
B25' B24' B29' 59.9(3)
C21' B24' B29' 108.0(4)
B25' B24' B23' 107.1(4)
C21' B24' B23' 59.1(3)
B29' B24' B23' 109.1(4)
B25' B24' B28' 105.7(4)
C21' B24' B28' 105.7(4)
B29' B24' B28' 59.8(4)
B23' B24' B28' 59.9(4)
C21 B25 B24 59.5(3)
C21 B25 B26 59.1(3)
B24 B25 B26 108.8(4)
C21 B25 B29 106.1(4)
B24 B25 B29 60.4(3)
B26 B25 B29 108.4(4)
C21 B25 B30 105.8(4)
B24 B25 B30 108.3(4)
B26 B25 B30 60.4(3)
B29 B25 B30 59.7(3)
B24' B25' C21' 62.0(3)
B24' B25' B26' 114.9(4)
C21' B25' B26' 62.0(3)
B24' B25' B29' 62.7(3)
C21' B25' B29' 112.2(4)
B26' B25' B29' 114.2(4)
B24' B25' B30' 114.6(4)
C21' B25' B30' 111.6(4)
B26' B25' B30' 61.9(3)
B29' B25' B30' 62.8(3)
C21 B26 C22 57.3(3)
C21 B26 B25 58.9(3)
C22 B26 B25 104.4(4)
C21 B26 B30 105.4(4)
C22 B26 B30 104.7(4)
B25 B26 B30 60.0(4)
C21 B26 B31 105.0(4)
C22 B26 B31 58.4(4)
B25 B26 B31 107.9(4)
B30 B26 B31 60.2(4)
B25' B26' C21' 58.3(3)
B25' B26' B30' 59.2(3)
C21' B26' B30' 106.5(4)
B25' B26' B31' 105.3(4)
C21' B26' B31' 105.5(4)
B30' B26' B31' 60.1(4)
B25' B26' C22' 104.3(4)
C21' B26' C22' 57.4(3)
B30' B26' C22' 108.6(4)
B31' B26' C22' 60.9(4)
C22 B27 B28 105.2(4)
C22 B27 B23 59.7(3)
B28 B27 B23 58.7(4)
C22 B27 B32 105.0(5)
B28 B27 B32 60.9(3)
B23 B27 B32 107.6(4)
C22 B27 B31 58.6(4)
B28 B27 B31 108.0(5)
B23 B27 B31 107.8(5)
B32 B27 B31 59.5(4)
B31' B27' B28' 107.3(5)
B31' B27' C22' 61.1(4)
B28' B27' C22' 107.3(4)
B31' B27' B32' 60.0(4)
B28' B27' B32' 58.9(4)
C22' B27' B32' 108.4(4)
B31' B27' B23' 108.5(4)
B28' B27' B23' 59.3(4)
C22' B27' B23' 60.0(3)
B32' B27' B23' 107.0(4)
B23 B28 B29 108.0(4)
B23 B28 B27 60.7(4)
B29 B28 B27 108.9(4)
B23 B28 B24 59.1(3)
B29 B28 B24 60.3(3)
B27 B28 B24 108.2(4)
B23 B28 B32 108.4(4)
B29 B28 B32 60.7(3)
B27 B28 B32 60.1(4)
B24 B28 B32 108.6(4)
B32' B28' B29' 60.6(3)
B32' B28' B23' 109.7(4)
B29' B28' B23' 107.5(4)
B32' B28' B27' 60.7(4)
B29' B28' B27' 108.5(4)
B23' B28' B27' 61.0(4)
B32' B28' B24' 107.2(4)
B29' B28' B24' 58.6(4)
B23' B28' B24' 59.2(3)
B27' B28' B24' 107.1(4)
B28 B29 B30 108.3(4)
B28 B29 B24 60.2(3)
B30 B29 B24 107.8(4)
B28 B29 B25 107.6(4)
B30 B29 B25 60.3(3)
B24 B29 B25 59.1(3)
B28 B29 B32 60.7(4)
B30 B29 B32 59.7(3)
B24 B29 B32 108.6(4)
B25 B29 B32 108.0(4)
B25' B29' B24' 57.4(3)
B25' B29' B28' 105.3(4)
B24' B29' B28' 61.6(4)
B25' B29' B30' 58.8(3)
B24' B29' B30' 107.0(4)
B28' B29' B30' 107.8(4)
B25' B29' B32' 105.6(4)
B24' B29' B32' 108.7(4)
B28' B29' B32' 59.5(3)
B30' B29' B32' 60.4(3)
B29 B30 B32 60.9(3)
B29 B30 B25 60.0(3)
B32 B30 B25 108.7(4)
B29 B30 B26 108.1(4)
B32 B30 B26 108.4(5)
B25 B30 B26 59.6(3)
B29 B30 B31 108.0(4)
B32 B30 B31 59.5(4)
B25 B30 B31 107.7(4)
B26 B30 B31 60.3(4)
B25' B30' B26' 58.9(3)
B25' B30' B31' 105.7(4)
B26' B30' B31' 61.0(4)
B25' B30' B29' 58.4(3)
B26' B30' B29' 108.1(4)
B31' B30' B29' 108.4(4)
B25' B30' B32' 105.0(4)
B26' B30' B32' 109.0(4)
B31' B30' B32' 60.3(4)
B29' B30' B32' 60.0(3)
C22 B31 B32 105.6(5)
C22 B31 B27 58.9(4)
B32 B31 B27 59.9(4)
C22 B31 B30 104.5(4)
B32 B31 B30 59.6(3)
B27 B31 B30 106.8(4)
C22 B31 B26 58.9(3)
B32 B31 B26 107.8(5)
B27 B31 B26 107.5(4)
B30 B31 B26 59.5(4)
B30' B31' B27' 108.1(5)
B30' B31' B32' 60.2(3)
B27' B31' B32' 60.4(4)
B30' B31' B26' 58.9(3)
B27' B31' B26' 107.6(4)
B32' B31' B26' 107.3(4)
B30' B31' C22' 106.6(4)
B27' B31' C22' 59.7(4)
B32' B31' C22' 107.6(5)
B26' B31' C22' 59.6(3)
B31 B32 B30 60.9(4)
B31 B32 B27 60.6(4)
B30 B32 B27 108.3(4)
B31 B32 B29 107.9(4)
B30 B32 B29 59.4(3)
B27 B32 B29 106.3(4)
B31 B32 B28 107.4(4)
B30 B32 B28 106.3(5)
B27 B32 B28 59.1(4)
B29 B32 B28 58.5(3)
B28' B32' B29' 59.9(4)
B28' B32' B30' 107.4(4)
B29' B32' B30' 59.6(3)
B28' B32' B31' 108.0(4)
B29' B32' B31' 107.4(4)
B30' B32' B31' 59.5(4)
B28' B32' B27' 60.3(4)
B29' B32' B27' 107.6(4)
B30' B32' B27' 106.8(4)
B31' B32' B27' 59.6(4)

loop_
_geom_bond_atom_site_label_1
_geom_bond_atom_site_label_2
_geom_bond_distance
C1 C11 1.518(5)
C1 C2 1.626(5)
C1 B5 1.700(6)
C1 B4 1.702(6)
C1 B6 1.711(6)
C1 B3 1.715(6)
C1' C11' 1.511(5)
C1' C2' 1.645(5)
C1' B4' 1.688(5)
C1' B5' 1.712(6)
C1' B3' 1.719(6)
C1' B6' 1.725(6)
C2 B7 1.672(6)
C2 B3 1.682(6)
C2 B11 1.688(7)
C2 B6 1.693(7)
C2' B7' 1.680(6)
C2' B11' 1.689(6)
C2' B3' 1.690(6)
C2' B6' 1.691(6)
C11 C12 1.458(5)
C11' C12' 1.474(5)
C12 C13 1.483(5)
C12' C13' 1.491(6)
C13 O1 1.181(4)
C13 O2 1.307(5)
C13' O1' 1.184(5)
C13' O2' 1.302(5)
C14 O2 1.430(5)
C14' O2' 1.432(5)
C21 C31 1.518(5)
C21 C22 1.630(6)
C21 B25 1.693(6)
C21 B23 1.694(7)
C21 B26 1.696(6)
C21 B24 1.695(6)
C21' C31' 1.513(5)
C21' B25' 1.638(6)
C21' C22' 1.660(6)
C21' B24' 1.678(6)
C21' B23' 1.683(6)
C21' B26' 1.701(7)
C22 B31 1.698(8)
C22 B27 1.704(8)
C22 B26 1.706(8)
C22 B23 1.712(8)
C22' B27' 1.751(9)
C22' B26' 1.753(8)
C22' B23' 1.761(9)
C22' B31' 1.775(9)
C31' C32' 1.448(6)
C31 C32 1.478(6)
C32' C33' 1.491(6)
C32 C33 1.496(5)
C33' O3' 1.187(4)
C33' O4' 1.313(5)
C33 O3 1.192(4)
C33 O4 1.324(5)
C34 O4 1.428(5)
C34' O4' 1.422(5)
B3 B7 1.748(7)
B3 B8 1.751(7)
B3 B4 1.764(7)
B3' B8' 1.741(7)
B3' B4' 1.750(6)
B3' B7' 1.751(7)
B4 B5 1.750(7)
B4 B9 1.760(7)
B4 B8 1.763(7)
B4' B8' 1.764(7)
B4' B5' 1.764(7)
B4' B9' 1.772(7)
B5 B6 1.756(7)
B5 B9 1.762(6)
B5 B10 1.769(7)
B5' B10' 1.761(7)
B5' B9' 1.765(7)
B5' B6' 1.767(7)
B6 B10 1.750(8)
B6 B11 1.754(7)
B6' B11' 1.768(7)
B6' B10' 1.769(7)
B7 B11 1.751(8)
B7 B12 1.766(7)
B7 B8 1.767(7)
B7' B11' 1.746(7)
B7' B12' 1.749(7)
B7' B8' 1.756(7)
B8 B9 1.747(7)
B8 B12 1.756(8)
B8' B9' 1.758(7)
B8' B12' 1.763(7)
B9 B10 1.766(8)
B9 B12 1.769(7)
B9' B12' 1.759(7)
B9' B10' 1.766(8)
B10 B12 1.744(7)
B10 B11 1.750(8)
B10' B12' 1.763(7)
B10' B11' 1.771(7)
B11 B12 1.756(7)
B11' B12' 1.763(7)
B23 B24 1.699(7)
B23 B28 1.701(8)
B23 B27 1.736(9)
B23' B24' 1.731(9)
B23' B28' 1.744(9)
B23' B27' 1.772(9)
B24 B25 1.722(7)
B24 B28 1.743(8)
B24 B29 1.744(7)
B24' B25' 1.621(8)
B24' B29' 1.710(8)
B24' B28' 1.762(9)
B25 B26 1.746(8)
B25 B29 1.747(7)
B25 B30 1.752(8)
B25' B26' 1.664(7)
B25' B29' 1.664(7)
B25' B30' 1.670(8)
B26 B30 1.759(8)
B26 B31 1.772(9)
B26' B30' 1.714(8)
B26' B31' 1.751(9)
B27 B28 1.736(9)
B27 B32 1.753(9)
B27 B31 1.765(10)
B27' B31' 1.743(9)
B27' B28' 1.750(9)
B27' B32' 1.757(8)
B28 B29 1.728(8)
B28 B32 1.768(9)
B28' B32' 1.726(8)
B28' B29' 1.731(9)
B29 B30 1.741(8)
B29 B32 1.767(8)
B29' B30' 1.736(8)
B29' B32' 1.744(8)
B30 B32 1.747(8)
B30 B31 1.770(10)
B30' B31' 1.737(9)
B30' B32' 1.751(8)
B31 B32 1.746(8)
B31' B32' 1.752(8)
